data_7125021
loop_
_publ_author_name
'Meyer, Andreas Uwe'
'Berger, Anna Lucia'
'K\"onig, Burkhard'

_publ_section_title
;
 Metal-free C-H sulfonamidation of pyrroles by visible light photoredox
 catalysis.
;
_journal_issue 72
_journal_name_full 'Chemical communications (Cambridge, England)'
_journal_page_first 10918
_journal_page_last 10921
_journal_paper_doi 10.1039/c6cc06111g
_journal_volume 52
_journal_year 2016
_chemical_formula_moiety 'C12 H16 N2 O2 S2'
_chemical_formula_sum 'C12 H16 N2 O2 S2'
_chemical_formula_weight 284.39
_space_group_crystal_system monoclinic
_space_group_IT_number 14
_space_group_name_Hall '-P 2ybc'
_space_group_name_H-M_alt 'P 1 21/c 1'
_atom_sites_solution_hydrogens geom
_atom_sites_solution_primary direct
_audit_creation_date 2016-06-29
_audit_creation_method
;
Olex2 1.2-alpha
(compiled 2016.02.24 svn.r3266 for OlexSys, GUI svn.r5155)
;
_audit_update_record
;
2016-07-21 deposited with the CCDC.
2016-08-12 downloaded from the CCDC.
;
_cell_angle_alpha 90
_cell_angle_beta 113.435(4)
_cell_angle_gamma 90
_cell_formula_units_Z 4
_cell_length_a 14.6626(5)
_cell_length_b 5.39440(16)
_cell_length_c 18.2386(6)
_cell_measurement_reflns_used 6561
_cell_measurement_temperature 123.01(10)
_cell_measurement_theta_max 73.1540
_cell_measurement_theta_min 4.9490
_cell_volume 1323.60(8)
_computing_cell_refinement 'CrysAlisPro 1.171.38.42b (Rigaku OD, 2015)'
_computing_data_collection 'CrysAlisPro 1.171.38.42b (Rigaku OD, 2015)'
_computing_data_reduction 'CrysAlisPro 1.171.38.42b (Rigaku OD, 2015)'
_computing_molecular_graphics 'Olex2 (Dolomanov et al., 2009)'
_computing_publication_material 'Olex2 (Dolomanov et al., 2009)'
_computing_structure_refinement 'ShelXL (Sheldrick, 2015)'
_computing_structure_solution 'ShelXT (Sheldrick, 2015)'
_diffrn_ambient_environment N~2~
_diffrn_ambient_temperature 123.01(10)
_diffrn_detector 'CCD plate'
_diffrn_detector_area_resol_mean 5.1773
_diffrn_detector_type Atlas
_diffrn_measured_fraction_theta_full 1.000
_diffrn_measured_fraction_theta_max 0.991
_diffrn_measurement_details
;
List of Runs (angles in degrees, time in seconds):

  # Type    Start    End  Width  t~exp~   \w     \q     \k     \f   Frames
#--------------------------------------------------------------------------
  1  \w    -70.00  33.00   1.00    2.00    --  -40.71  57.00  30.00  103
  2  \w     14.00 117.00   1.00    2.00    --   40.71  37.00   0.00  103
  3  \w     14.00 117.00   1.00    2.00    --   40.71  37.00  90.00  103
  4  \w      2.00  98.00   1.00    2.00    --   40.71-125.00 -90.00   96
  5  \w     23.00 109.00   1.00    8.00    --  106.98 -94.00  30.00   86
  6  \w     77.00 158.00   1.00    8.00    --  106.98  61.00 -90.00   81
  7  \w     79.00 158.00   1.00    8.00    --  106.98  50.00 -45.00   79
  8  \w     29.00  69.00   1.00    8.00    --  106.98 -30.00  90.00   40
  9  \w     23.00 109.00   1.00    8.00    --  106.98 -94.00-150.00   86
 10  \w     73.00 158.00   1.00    8.00    --  106.98  77.00  30.00   85
 11  \w     77.00 158.00   1.00    8.00    --  106.98  61.00   0.00   81
 12  \w     73.00 158.00   1.00    8.00    --  106.98  77.00  60.00   85
 13  \w     23.00 109.00   1.00    8.00    --  106.98 -94.00-120.00   86
 14  \w     77.00 158.00   1.00    8.00    --  106.98  61.00  30.00   81
 15  \w     77.00 158.00   1.00    8.00    --  106.98  61.00  90.00   81
 16  \w     32.00 121.00   1.00    8.00    --  106.98-125.00-150.00   89
 17  \w     29.00  69.00   1.00    8.00    --  106.98 -30.00  30.00   40
 18  \w    -67.00  35.00   1.00    2.00    --  -40.71  37.00 150.00  102
 19  \w     11.00 115.00   1.00    2.00    --   40.71  57.00 150.00  104
 20  \w      7.00  71.00   1.00    2.00    --   40.71  77.00  30.00   64
 21  \w     11.00 115.00   1.00    2.00    --   40.71  57.00-120.00  104
;
_diffrn_measurement_device 'four-circle diffractometer'
_diffrn_measurement_device_type 'SuperNova, Single source at offset, Atlas'
_diffrn_measurement_method '\w scans'
_diffrn_orient_matrix_type 'CrysAlisPro convention (1999,Acta A55,543-557)'
_diffrn_orient_matrix_UB_11 0.0311192000
_diffrn_orient_matrix_UB_12 0.0851407000
_diffrn_orient_matrix_UB_13 0.0872451000
_diffrn_orient_matrix_UB_21 0.0852498000
_diffrn_orient_matrix_UB_22 0.1537439000
_diffrn_orient_matrix_UB_23 -0.0061805000
_diffrn_orient_matrix_UB_31 -0.0699919000
_diffrn_orient_matrix_UB_32 0.2248545000
_diffrn_orient_matrix_UB_33 -0.0287328000
_diffrn_radiation_monochromator mirror
_diffrn_radiation_probe x-ray
_diffrn_radiation_type CuK\a
_diffrn_radiation_wavelength 1.54184
_diffrn_reflns_av_R_equivalents 0.0458
_diffrn_reflns_av_unetI/netI 0.0275
_diffrn_reflns_Laue_measured_fraction_full 1.000
_diffrn_reflns_Laue_measured_fraction_max 0.991
_diffrn_reflns_limit_h_max 18
_diffrn_reflns_limit_h_min -17
_diffrn_reflns_limit_k_max 6
_diffrn_reflns_limit_k_min -6
_diffrn_reflns_limit_l_max 20
_diffrn_reflns_limit_l_min -22
_diffrn_reflns_number 12291
_diffrn_reflns_point_group_measured_fraction_full 1.000
_diffrn_reflns_point_group_measured_fraction_max 0.991
_diffrn_reflns_theta_full 67.500
_diffrn_reflns_theta_max 73.425
_diffrn_reflns_theta_min 4.992
_diffrn_source 'micro-focus sealed X-ray tube'
_diffrn_source_type 'SuperNova (Cu) X-ray Source'
_exptl_absorpt_coefficient_mu 3.621
_exptl_absorpt_correction_T_max 1.00000
_exptl_absorpt_correction_T_min 0.52083
_exptl_absorpt_correction_type multi-scan
_exptl_absorpt_process_details
;
CrysAlisPro 1.171.38.42b (Rigaku Oxford Diffraction, 2015)
Empirical absorption correction using spherical harmonics,
 implemented in SCALE3 ABSPACK scaling algorithm.
;
_exptl_crystal_colour 'clear colourless'
_exptl_crystal_colour_lustre clear
_exptl_crystal_colour_primary colourless
_exptl_crystal_density_diffrn 1.427
_exptl_crystal_description needle
_exptl_crystal_F_000 600
_exptl_crystal_size_max 0.431
_exptl_crystal_size_mid 0.075
_exptl_crystal_size_min 0.036
_refine_diff_density_max 0.449
_refine_diff_density_min -0.384
_refine_diff_density_rms 0.049
_refine_ls_extinction_method none
_refine_ls_goodness_of_fit_ref 1.052
_refine_ls_hydrogen_treatment constr
_refine_ls_matrix_type full
_refine_ls_number_parameters 201
_refine_ls_number_reflns 2655
_refine_ls_number_restraints 58
_refine_ls_restrained_S_all 1.053
_refine_ls_R_factor_all 0.0348
_refine_ls_R_factor_gt 0.0320
_refine_ls_shift/su_max 0.001
_refine_ls_shift/su_mean 0.000
_refine_ls_structure_factor_coef Fsqd
_refine_ls_weighting_details 'w=1/[\s^2^(Fo^2^)+(0.0438P)^2^+0.6307P] where P=(Fo^2^+2Fc^2^)/3'
_refine_ls_weighting_scheme calc
_refine_ls_wR_factor_gt 0.0836
_refine_ls_wR_factor_ref 0.0860
_reflns_Friedel_coverage 0.000
_reflns_number_gt 2442
_reflns_number_total 2655
_reflns_threshold_expression 'I > 2\s(I)'
_cod_data_source_file c6cc06111g2.cif
_cod_data_source_block mp_nc
_cod_database_code 7125021
_chemical_oxdiff_formula 'C12 H16 N2 O2 S2'
_chemical_oxdiff_usercomment 'Meyer_Koenig_AM-1269 (AM-III-021),F.3-5'
_shelx_space_group_comment
;
The symmetry employed for this shelxl refinement is uniquely defined
by the following loop, which should always be used as a source of
symmetry information in preference to the above space-group names.
They are only intended as comments.
;
_reflns_odcompleteness_completeness 99.92
_reflns_odcompleteness_iscentric 1
_reflns_odcompleteness_theta 66.97
_olex2_refinement_description
;
1. Fixed Uiso
 At 1.2 times of:
  All C(H) groups, All C(H,H) groups, All N(H) groups
 At 1.5 times of:
  All C(H,H,H) groups
2. Restrained distances
 C9-C10
 1.374 with sigma of 0.001
 C9-C10A
 1.374 with sigma of 0.001
 C9-S2 \\sim S2-C12
 with sigma of 0.001
 C9-S2A \\sim S2A-C12A
 with sigma of 0.001
3. Uiso/Uaniso restraints and constraints
C12 \\sim C11A \\sim C12A \\sim C11 \\sim C10 \\sim C10A: within 1.7A with
sigma of 0.005 and sigma for terminal atoms of 0.005
S2A \\sim S2: within 1.7A with sigma of 0.005 and sigma for terminal atoms of
0.005
4. Others
 Sof(S2A)=Sof(C12A)=Sof(H12A)=Sof(C11A)=Sof(H11A)=Sof(C10A)=Sof(H10A)=1-FVAR(1)
 Sof(S2)=Sof(C10)=Sof(H10)=Sof(C11)=Sof(H11)=Sof(C12)=Sof(H12)=FVAR(1)
5.a Secondary CH2 refined with riding coordinates:
 C4(H4A,H4B), C2(H2A,H2B), C3(H3A,H3B)
5.b Aromatic/amide H refined with riding coordinates:
 N2(H2), C6(H6), C7(H7), C8(H8), C10(H10), C11(H11), C12(H12), C12A(H12A),
 C11A(H11A), C10A(H10A)
5.c Idealised Me refined as rotating group:
 C1(H1A,H1B,H1C)
;
_shelx_shelxl_version_number 2014/7
_olex2_date_sample_data_collection 2016-06-21
_olex2_date_sample_submission 2016-06-15
_olex2_exptl_crystal_mounting_method 'The crystal was mounted on a MITIGEN holder with inert oil'
_olex2_submission_original_sample_id AM-1269(AM-III-021),F.3-5
_olex2_submission_special_instructions 'No special instructions were received'
_oxdiff_exptl_absorpt_empirical_details
;
Empirical correction (ABSPACK) includes:
- Absorption correction using spherical harmonics
- Frame scaling
;
_oxdiff_exptl_absorpt_empirical_full_max 2.056
_oxdiff_exptl_absorpt_empirical_full_min 0.641

loop_
_space_group_symop_operation_xyz
'x, y, z'
'-x, y+1/2, -z+1/2'
'-x, -y, -z'
'x, -y-1/2, z-1/2'

loop_
_atom_site_label
_atom_site_type_symbol
_atom_site_fract_x
_atom_site_fract_y
_atom_site_fract_z
_atom_site_U_iso_or_equiv
_atom_site_adp_type
_atom_site_occupancy
_atom_site_site_symmetry_order
_atom_site_calc_flag
_atom_site_refinement_flags_posn
_atom_site_refinement_flags_adp
_atom_site_refinement_flags_occupancy
_atom_site_disorder_assembly
_atom_site_disorder_group
S1 S 0.77835(3) 0.81124(7) 0.75117(2) 0.01831(12) Uani 1 1 d . . . . .
S2 S 0.97413(10) 0.5574(4) 0.80769(14) 0.0247(3) Uani 0.618(2) 1 d D U P A 1
O2 O 0.83206(8) 0.9803(2) 0.72252(6) 0.0238(3) Uani 1 1 d . . . . .
O1 O 0.72152(9) 0.9015(2) 0.79378(6) 0.0260(3) Uani 1 1 d . . . . .
N2 N 0.78051(10) 0.3884(2) 0.61019(7) 0.0214(3) Uani 1 1 d . . . . .
H2 H 0.7993 0.2792 0.6476 0.026 Uiso 1 1 calc R . . . .
N1 N 0.70046(9) 0.6630(2) 0.67279(7) 0.0185(3) Uani 1 1 d . . . . .
C5 C 0.73108(11) 0.6031(3) 0.61033(8) 0.0179(3) Uani 1 1 d . . . . .
C6 C 0.71416(11) 0.7290(3) 0.54060(8) 0.0211(3) Uani 1 1 d . . . . .
H6 H 0.6818 0.8803 0.5251 0.025 Uiso 1 1 calc R . . . .
C4 C 0.62766(11) 0.4942(3) 0.68514(9) 0.0210(3) Uani 1 1 d . . . . .
H4A H 0.6163 0.5474 0.7316 0.025 Uiso 1 1 calc R . . . .
H4B H 0.6544 0.3273 0.6950 0.025 Uiso 1 1 calc R . . . .
C2 C 0.47833(11) 0.7462(3) 0.59165(9) 0.0215(3) Uani 1 1 d . . . . .
H2A H 0.5236 0.8654 0.5845 0.026 Uiso 1 1 calc R . . . .
H2B H 0.4209 0.7330 0.5414 0.026 Uiso 1 1 calc R . . . .
C7 C 0.75559(12) 0.5834(3) 0.49689(9) 0.0239(3) Uani 1 1 d . . . . .
H7 H 0.7557 0.6223 0.4473 0.029 Uiso 1 1 calc R . . . .
C8 C 0.79531(12) 0.3756(3) 0.54075(9) 0.0240(3) Uani 1 1 d . . . . .
H8 H 0.8270 0.2475 0.5260 0.029 Uiso 1 1 calc R . . . .
C9 C 0.86484(11) 0.6015(3) 0.81325(8) 0.0200(3) Uani 1 1 d D . . . .
C3 C 0.52976(11) 0.4946(3) 0.61213(9) 0.0214(3) Uani 1 1 d . . . . .
H3A H 0.4850 0.3775 0.6210 0.026 Uiso 1 1 calc R . . . .
H3B H 0.5420 0.4366 0.5665 0.026 Uiso 1 1 calc R . . . .
C1 C 0.44477(13) 0.8422(3) 0.65544(10) 0.0266(4) Uani 1 1 d . . . . .
H1A H 0.4066 0.9910 0.6368 0.040 Uiso 1 1 calc GR . . . .
H1B H 0.5020 0.8771 0.7035 0.040 Uiso 1 1 calc GR . . . .
H1C H 0.4046 0.7189 0.6663 0.040 Uiso 1 1 calc GR . . . .
C10 C 0.8458(9) 0.4517(18) 0.8665(5) 0.0283(17) Uani 0.618(2) 1 d D U P A 1
H10 H 0.7888 0.4552 0.8771 0.034 Uiso 0.618(2) 1 calc R . P A 1
C11 C 0.9321(4) 0.2829(13) 0.9041(5) 0.0307(9) Uani 0.618(2) 1 d . U P A 1
H11 H 0.9360 0.1578 0.9403 0.037 Uiso 0.618(2) 1 calc R . P A 1
C12 C 1.0050(12) 0.3385(19) 0.8776(6) 0.0325(15) Uani 0.618(2) 1 d D U P A 1
H12 H 1.0666 0.2604 0.8971 0.039 Uiso 0.618(2) 1 calc R . P A 1
S2A S 0.8484(4) 0.4393(8) 0.8838(2) 0.0293(6) Uani 0.382(2) 1 d D U P A 2
C12A C 0.9577(5) 0.302(2) 0.9121(9) 0.0305(16) Uani 0.382(2) 1 d D U P A 2
H12A H 0.9816 0.1978 0.9563 0.037 Uiso 0.382(2) 1 calc R . P A 2
C11A C 1.010(2) 0.348(3) 0.8682(10) 0.0290(14) Uani 0.382(2) 1 d . U P A 2
H11A H 1.0690 0.2715 0.8733 0.035 Uiso 0.382(2) 1 calc R . P A 2
C10A C 0.9533(6) 0.555(3) 0.8066(9) 0.031(2) Uani 0.382(2) 1 d D U P A 2
H10A H 0.9758 0.6325 0.7714 0.037 Uiso 0.382(2) 1 calc R . P A 2

loop_
_atom_site_aniso_label
_atom_site_aniso_U_11
_atom_site_aniso_U_22
_atom_site_aniso_U_33
_atom_site_aniso_U_23
_atom_site_aniso_U_13
_atom_site_aniso_U_12
S1 0.0228(2) 0.0166(2) 0.01293(18) 0.00143(12) 0.00433(14) 0.00307(13)
S2 0.0156(5) 0.0282(5) 0.0284(5) 0.0037(4) 0.0068(5) 0.0057(4)
O2 0.0272(6) 0.0199(6) 0.0205(5) 0.0034(4) 0.0055(4) -0.0010(4)
O1 0.0331(6) 0.0250(6) 0.0190(5) -0.0005(4) 0.0095(5) 0.0080(5)
N2 0.0285(7) 0.0206(7) 0.0155(6) 0.0029(5) 0.0090(5) 0.0012(5)
N1 0.0194(6) 0.0223(7) 0.0124(5) 0.0014(5) 0.0048(5) -0.0006(5)
C5 0.0191(7) 0.0202(7) 0.0130(6) 0.0006(6) 0.0048(5) -0.0023(6)
C6 0.0216(7) 0.0235(8) 0.0149(7) 0.0045(6) 0.0037(6) -0.0020(6)
C4 0.0240(8) 0.0216(8) 0.0189(7) 0.0060(6) 0.0102(6) 0.0008(6)
C2 0.0211(7) 0.0242(8) 0.0183(7) 0.0012(6) 0.0068(6) 0.0003(6)
C7 0.0269(8) 0.0309(9) 0.0134(7) -0.0014(6) 0.0074(6) -0.0095(7)
C8 0.0281(8) 0.0274(8) 0.0186(7) -0.0043(6) 0.0114(6) -0.0043(7)
C9 0.0228(7) 0.0192(7) 0.0131(6) -0.0001(6) 0.0021(6) 0.0027(6)
C3 0.0227(7) 0.0221(8) 0.0198(7) -0.0025(6) 0.0090(6) -0.0028(6)
C1 0.0305(8) 0.0252(8) 0.0266(8) -0.0008(6) 0.0139(7) 0.0023(7)
C10 0.033(2) 0.028(2) 0.016(3) 0.0106(19) 0.002(2) 0.0082(17)
C11 0.0360(19) 0.0309(16) 0.0191(19) 0.0059(13) 0.0047(19) 0.0001(18)
C12 0.027(2) 0.0333(16) 0.025(3) -0.0004(16) -0.003(2) 0.0121(15)
S2A 0.0372(10) 0.0337(9) 0.0196(14) 0.0169(8) 0.0140(11) 0.0123(7)
C12A 0.033(3) 0.029(2) 0.020(2) 0.0061(19) 0.000(3) 0.006(3)
C11A 0.025(2) 0.034(2) 0.024(3) -0.0046(18) 0.006(2) 0.009(2)
C10A 0.027(3) 0.035(3) 0.024(3) 0.006(2) 0.002(3) 0.009(3)

loop_
_atom_type_symbol
_atom_type_description
_atom_type_scat_dispersion_real
_atom_type_scat_dispersion_imag
_atom_type_scat_source
C C 0.0181 0.0091 'International Tables Vol C Tables 4.2.6.8 and 6.1.1.4'
H H 0.0000 0.0000 'International Tables Vol C Tables 4.2.6.8 and 6.1.1.4'
N N 0.0311 0.0180 'International Tables Vol C Tables 4.2.6.8 and 6.1.1.4'
O O 0.0492 0.0322 'International Tables Vol C Tables 4.2.6.8 and 6.1.1.4'
S S 0.3331 0.5567 'International Tables Vol C Tables 4.2.6.8 and 6.1.1.4'

loop_
_exptl_crystal_face_index_h
_exptl_crystal_face_index_k
_exptl_crystal_face_index_l
_exptl_crystal_face_perp_dist
-9 0 1 0.0469
2 0 -12 0.0283
-6 0 11 0.0148
6 0 -11 0.0216
-5 -3 2 0.1651
-1 3 -2 0.2088
9 0 -1 0.0155

loop_
_geom_angle_atom_site_label_1
_geom_angle_atom_site_label_2
_geom_angle_atom_site_label_3
_geom_angle
O2 S1 N1 106.61(6)
O2 S1 C9 106.69(7)
O1 S1 O2 120.29(7)
O1 S1 N1 106.57(7)
O1 S1 C9 107.38(7)
N1 S1 C9 108.95(7)
C9 S2 C12 91.7(6)
C5 N2 H2 125.6
C5 N2 C8 108.89(13)
C8 N2 H2 125.6
C5 N1 S1 118.57(10)
C5 N1 C4 117.27(12)
C4 N1 S1 117.36(10)
N2 C5 N1 122.16(13)
N2 C5 C6 108.51(13)
C6 C5 N1 129.24(14)
C5 C6 H6 126.7
C5 C6 C7 106.68(14)
C7 C6 H6 126.7
N1 C4 H4A 109.5
N1 C4 H4B 109.5
N1 C4 C3 110.56(12)
H4A C4 H4B 108.1
C3 C4 H4A 109.5
C3 C4 H4B 109.5
H2A C2 H2B 107.8
C3 C2 H2A 108.9
C3 C2 H2B 108.9
C1 C2 H2A 108.9
C1 C2 H2B 108.9
C1 C2 C3 113.20(13)
C6 C7 H7 126.2
C8 C7 C6 107.68(13)
C8 C7 H7 126.2
N2 C8 H8 125.9
C7 C8 N2 108.24(14)
C7 C8 H8 125.9
S2 C9 S1 121.59(12)
C10 C9 S1 122.8(5)
C10 C9 S2 115.5(6)
S2A C9 S1 123.8(2)
C10A C9 S1 122.1(7)
C10A C9 S2A 114.1(8)
C4 C3 C2 114.71(13)
C4 C3 H3A 108.6
C4 C3 H3B 108.6
C2 C3 H3A 108.6
C2 C3 H3B 108.6
H3A C3 H3B 107.6
C2 C1 H1A 109.5
C2 C1 H1B 109.5
C2 C1 H1C 109.5
H1A C1 H1B 109.5
H1A C1 H1C 109.5
H1B C1 H1C 109.5
C9 C10 H10 125.9
C9 C10 C11 108.1(8)
C11 C10 H10 125.9
C10 C11 H11 124.9
C12 C11 C10 110.1(8)
C12 C11 H11 124.9
S2 C12 H12 122.8
C11 C12 S2 114.4(10)
C11 C12 H12 122.8
C9 S2A C12A 93.2(6)
S2A C12A H12A 121.7
C11A C12A S2A 116.6(13)
C11A C12A H12A 121.7
C12A C11A H11A 126.4
C12A C11A C10A 107.2(17)
C10A C11A H11A 126.4
C9 C10A C11A 108.4(14)
C9 C10A H10A 125.8
C11A C10A H10A 125.8

loop_
_geom_bond_atom_site_label_1
_geom_bond_atom_site_label_2
_geom_bond_distance
S1 O2 1.4327(12)
S1 O1 1.4320(11)
S1 N1 1.6399(13)
S1 C9 1.7403(15)
S2 C9 1.663(2)
S2 C12 1.663(2)
N2 H2 0.8600
N2 C5 1.367(2)
N2 C8 1.3690(19)
N1 C5 1.4178(18)
N1 C4 1.4866(19)
C5 C6 1.374(2)
C6 H6 0.9300
C6 C7 1.417(2)
C4 H4A 0.9700
C4 H4B 0.9700
C4 C3 1.521(2)
C2 H2A 0.9700
C2 H2B 0.9700
C2 C3 1.525(2)
C2 C1 1.523(2)
C7 H7 0.9300
C7 C8 1.366(2)
C8 H8 0.9300
C9 C10 1.3743(10)
C9 S2A 1.651(3)
C9 C10A 1.3742(11)
C3 H3A 0.9700
C3 H3B 0.9700
C1 H1A 0.9600
C1 H1B 0.9600
C1 H1C 0.9600
C10 H10 0.9300
C10 C11 1.486(11)
C11 H11 0.9300
C11 C12 1.369(14)
C12 H12 0.9300
S2A C12A 1.652(3)
C12A H12A 0.9300
C12A C11A 1.33(2)
C11A H11A 0.9300
C11A C10A 1.567(15)
C10A H10A 0.9300

loop_
_geom_torsion_atom_site_label_1
_geom_torsion_atom_site_label_2
_geom_torsion_atom_site_label_3
_geom_torsion_atom_site_label_4
_geom_torsion
S1 N1 C5 N2 88.03(16)
S1 N1 C5 C6 -95.92(17)
S1 N1 C4 C3 145.93(11)
S1 C9 C10 C11 175.2(4)
S1 C9 S2A C12A -179.4(4)
S1 C9 C10A C11A -177.1(11)
S2 C9 C10 C11 -1.1(8)
O2 S1 N1 C5 36.06(13)
O2 S1 N1 C4 -173.57(11)
O2 S1 C9 S2 -20.39(15)
O2 S1 C9 C10 163.5(6)
O2 S1 C9 S2A 157.2(2)
O2 S1 C9 C10A -23.7(8)
O1 S1 N1 C5 165.70(11)
O1 S1 N1 C4 -43.93(12)
O1 S1 C9 S2 -150.61(13)
O1 S1 C9 C10 33.3(6)
O1 S1 C9 S2A 27.0(2)
O1 S1 C9 C10A -153.9(8)
N2 C5 C6 C7 -0.19(17)
N1 S1 C9 S2 94.34(14)
N1 S1 C9 C10 -81.8(6)
N1 S1 C9 S2A -88.0(2)
N1 S1 C9 C10A 91.1(8)
N1 C5 C6 C7 -176.66(14)
N1 C4 C3 C2 -60.88(17)
C5 N2 C8 C7 0.30(18)
C5 N1 C4 C3 -63.31(17)
C5 C6 C7 C8 0.37(17)
C6 C7 C8 N2 -0.41(18)
C4 N1 C5 N2 -62.36(18)
C4 N1 C5 C6 113.69(17)
C8 N2 C5 N1 176.71(13)
C8 N2 C5 C6 -0.06(17)
C9 S1 N1 C5 -78.73(13)
C9 S1 N1 C4 71.64(12)
C9 S2 C12 C11 3.3(10)
C9 C10 C11 C12 3.4(11)
C9 S2A C12A C11A -5.5(14)
C1 C2 C3 C4 -64.93(17)
C10 C11 C12 S2 -4.4(12)
C12 S2 C9 S1 -177.5(5)
C12 S2 C9 C10 -1.1(8)
S2A C9 C10A C11A 2.1(16)
S2A C12A C11A C10A 7(2)
C12A C11A C10A C9 -6(2)
C10A C9 S2A C12A 1.5(9)

loop_
_exptl_oxdiff_crystal_face_indexfrac_h
_exptl_oxdiff_crystal_face_indexfrac_k
_exptl_oxdiff_crystal_face_indexfrac_l
_exptl_oxdiff_crystal_face_x
_exptl_oxdiff_crystal_face_y
_exptl_oxdiff_crystal_face_z
-9.0120 -0.0039 1.0222 -0.1916 -0.7752 0.6005
1.9843 -0.0051 -11.9962 -0.9853 0.2425 0.2046
-5.9919 0.0027 11.0071 0.7741 -0.5784 0.1037
5.9919 -0.0027 -11.0071 -0.7741 0.5784 -0.1037
-5.0006 -2.9990 2.0168 -0.2350 -0.8998 -0.3823
-1.0084 2.9961 -2.0015 0.0491 0.3870 0.8018
9.0120 0.0039 -1.0222 0.1916 0.7752 -0.6005
